data_4350662
loop_
_publ_author_name
'Anwar, Muhammad U.'
'Dawe, Louise N.'
'Parsons, Stewart R.'
'Tandon, Santokh S.'
'Thompson, Laurence K.'
'Dey, Subrata K.'
'Mereacre, Valeriu'
'Reiff, William M.'
'Bunge, Scott D.'

_publ_section_title
;
 Oligonuclear Fe complexes (Fe, Fe4, Fe6, Fe9) derived from tritopic
 pyridine bis-hydrazone ligands-structural, magnetic, and M\"ossbauer
 studies.
;
_journal_issue 9
_journal_name_full 'Inorganic chemistry'
_journal_page_first 4655
_journal_page_last 4668
_journal_paper_doi 10.1021/ic500348k
_journal_volume 53
_journal_year 2014
_chemical_formula_moiety '4(C17 H14 N11 O2), Fe4, 6(N O3), 17(H2 O)'
_chemical_formula_sum 'C68 H90 Fe4 N50 O43'
_chemical_formula_weight 2519.16
_space_group_IT_number 2
_space_group_name_Hall '-P 1'
_space_group_name_H-M_alt 'P -1'
_symmetry_cell_setting triclinic
_symmetry_Int_Tables_number 2
_symmetry_space_group_name_Hall '-P 1'
_symmetry_space_group_name_H-M 'P -1'
_atom_sites_solution_hydrogens geom
_atom_sites_solution_primary direct
_atom_sites_solution_secondary difmap
_audit_creation_method SHELXL-97
_cell_angle_alpha 103.086(5)
_cell_angle_beta 99.396(6)
_cell_angle_gamma 101.103(2)
_cell_formula_units_Z 2
_cell_length_a 14.236(6)
_cell_length_b 17.624(8)
_cell_length_c 22.090(9)
_cell_measurement_reflns_used 15372
_cell_measurement_temperature 163(2)
_cell_measurement_theta_max 29.6
_cell_measurement_theta_min 1.5
_cell_volume 5172(4)
_computing_cell_refinement 'CrystalClear-SM Expert 2.0 r4 (Rigaku, 2009)'
_computing_data_collection 'CrystalClear-SM Expert 2.0 r4 (Rigaku, 2009)'
_computing_data_reduction 'CrystalClear-SM Expert 2.0 r4 (Rigaku, 2009)'
_computing_molecular_graphics 'CrystalStructure3.7.0(Rigaku/MSC Inc.,2005)'
_computing_publication_material 'CrystalStructure3.7.0(Rigaku/MSC Inc.,2005)'
_computing_structure_refinement 'SHELXL-97 (Acta Cryst.2008, A64, 112-122)'
_computing_structure_solution 'SHELXL-97 (Acta Cryst.2008, A64, 112-122)'
_diffrn_ambient_temperature 163(2)
_diffrn_detector_area_resol_mean 14.63
_diffrn_measured_fraction_theta_full 0.993
_diffrn_measured_fraction_theta_max 0.993
_diffrn_measurement_device_type 'Rigaku Saturn'
_diffrn_measurement_method \w
_diffrn_radiation_monochromator 'graphite - Rigaku SHINE'
_diffrn_radiation_source 'fine-focus sealed tube'
_diffrn_radiation_type MoK\a
_diffrn_radiation_wavelength 0.71075
_diffrn_reflns_av_R_equivalents 0.0497
_diffrn_reflns_av_sigmaI/netI 0.0706
_diffrn_reflns_limit_h_max 17
_diffrn_reflns_limit_h_min -17
_diffrn_reflns_limit_k_max 22
_diffrn_reflns_limit_k_min -18
_diffrn_reflns_limit_l_max 20
_diffrn_reflns_limit_l_min -27
_diffrn_reflns_number 44744
_diffrn_reflns_theta_full 26.50
_diffrn_reflns_theta_max 26.50
_diffrn_reflns_theta_min 2.54
_exptl_absorpt_coefficient_mu 0.664
_exptl_absorpt_correction_T_max 0.970
_exptl_absorpt_correction_T_min 0.875
_exptl_absorpt_correction_type numerical
_exptl_absorpt_process_details '(T. Higashi, 2000)'
_exptl_crystal_colour Black
_exptl_crystal_density_diffrn 1.618
_exptl_crystal_density_method 'not measured'
_exptl_crystal_description Prism
_exptl_crystal_F_000 2592
_exptl_crystal_size_max 0.23
_exptl_crystal_size_mid 0.14
_exptl_crystal_size_min 0.07
_refine_diff_density_max 2.186
_refine_diff_density_min -2.438
_refine_diff_density_rms 0.165
_refine_ls_extinction_method none
_refine_ls_goodness_of_fit_ref 1.371
_refine_ls_hydrogen_treatment constr
_refine_ls_matrix_type full
_refine_ls_number_parameters 1504
_refine_ls_number_reflns 21287
_refine_ls_number_restraints 108
_refine_ls_restrained_S_all 1.370
_refine_ls_R_factor_all 0.1349
_refine_ls_R_factor_gt 0.1140
_refine_ls_shift/su_max 0.002
_refine_ls_shift/su_mean 0.000
_refine_ls_structure_factor_coef Fsqd
_refine_ls_weighting_details 'calc w=1/[\s^2^(Fo^2^)+(0.2000P)^2^+0.0000P] where P=(Fo^2^+2Fc^2^)/3'
_refine_ls_weighting_scheme calc
_refine_ls_wR_factor_gt 0.3451
_refine_ls_wR_factor_ref 0.3775
_reflns_number_gt 16076
_reflns_number_total 21287
_reflns_threshold_expression >2sigma(I)
_cod_data_source_file ic500348k_si_002.cif
_cod_data_source_block Complex_2
_cod_depositor_comments
;
The following automatic conversions were performed:

data item '_exptl_absorpt_correction_type' value 'Numerical' was
changed to 'numerical' in accordance with the
/home/saulius/struct/COD-crude-data/automatic-downloads/DataCite-retrospective/ACS/depositions/lib/dictionaries/cif_core.dic
dictionary named 'cif_core.dic' version 2.4.2 last updated on
2011-04-26.

Automatic conversion script
Id: cif_fix_values 6909 2019-04-08 15:41:33Z antanas 
;
_cod_database_code 4350662

loop_
_symmetry_equiv_pos_as_xyz
'x, y, z'
'-x, -y, -z'

loop_
_atom_site_label
_atom_site_type_symbol
_atom_site_fract_x
_atom_site_fract_y
_atom_site_fract_z
_atom_site_U_iso_or_equiv
_atom_site_adp_type
_atom_site_occupancy
_atom_site_symmetry_multiplicity
_atom_site_calc_flag
_atom_site_refinement_flags
Fe1 Fe 0.20121(9) 1.00126(7) 0.22632(5) 0.0604(3) Uani 1 1 d .
Fe2 Fe 0.44150(6) 1.12531(5) 0.22175(3) 0.0350(2) Uani 1 1 d .
Fe3 Fe 0.56660(8) 0.96308(6) 0.25836(4) 0.0519(3) Uani 1 1 d .
Fe4 Fe 0.32225(6) 0.83951(5) 0.26757(3) 0.0349(2) Uani 1 1 d .
O1 O 0.3363(3) 1.0872(2) 0.26606(17) 0.0400(9) Uani 1 1 d .
O2 O 0.5786(3) 1.1792(3) 0.22456(18) 0.0453(9) Uani 1 1 d .
O3 O 0.4479(3) 0.9284(2) 0.30194(15) 0.0356(8) Uani 1 1 d .
O4 O 0.1924(3) 0.7810(2) 0.27475(18) 0.0415(9) Uani 1 1 d .
O5 O 0.2613(3) 0.8978(2) 0.20684(16) 0.0376(8) Uani 1 1 d .
O6 O 0.3931(3) 0.7571(2) 0.28498(17) 0.0417(9) Uani 1 1 d .
O7 O 0.4741(3) 1.0173(2) 0.19804(16) 0.0416(9) Uani 1 1 d .
O8 O 0.3797(3) 1.2131(2) 0.19991(17) 0.0403(9) Uani 1 1 d .
O9 O 1.0390(9) 0.7161(6) 0.1165(6) 0.172(5) Uani 1 1 d U
O10 O 1.0042(8) 0.6274(7) 0.0322(5) 0.153(4) Uani 1 1 d U
O11 O 1.1178(5) 0.6261(4) 0.1012(3) 0.092(2) Uani 1 1 d U
O12 O 0.5422(4) 0.2443(4) 0.0402(2) 0.0745(15) Uani 1 1 d U
O13 O 0.6539(6) 0.2961(4) 0.1227(4) 0.115(3) Uani 1 1 d U
O14 O 0.6136(4) 0.1694(3) 0.0903(2) 0.0704(14) Uani 1 1 d U
O15 O 0.4237(4) 0.7116(3) 0.4096(2) 0.0546(11) Uani 1 1 d U
O16 O 0.3796(5) 0.8170(3) 0.4546(2) 0.0767(17) Uani 1 1 d U
O17 O 0.5218(5) 0.8287(4) 0.4282(3) 0.0792(16) Uani 1 1 d U
O18 O 0.7547(5) 0.5485(5) 0.3421(5) 0.118(3) Uani 1 1 d U
O19 O 0.7572(6) 0.4380(4) 0.3637(4) 0.109(2) Uani 1 1 d U
O20 O 0.8763(7) 0.5409(7) 0.4091(4) 0.149(4) Uani 1 1 d U
O21 O 0.8289(5) 0.9016(5) 0.4558(3) 0.0867(18) Uani 1 1 d U
O22 O 0.8721(7) 1.0115(5) 0.4268(3) 0.109(3) Uani 1 1 d U
O23 O 0.9730(5) 0.9361(4) 0.4386(3) 0.0824(16) Uani 1 1 d U
O24 O 0.7990(4) 0.9006(3) 0.1128(2) 0.0549(11) Uani 1 1 d U
O25 O 0.8744(4) 1.0168(3) 0.1064(2) 0.0620(13) Uani 1 1 d U
O26 O 0.9087(4) 0.9109(3) 0.0550(2) 0.0577(11) Uani 1 1 d U
O27 O 0.1551(4) 0.4902(4) 0.0212(3) 0.0799(16) Uani 1 1 d .
H27A H 0.2105 0.4768 0.0218 0.120 Uiso 1 1 d R
H27B H 0.1559 0.5329 0.0088 0.120 Uiso 1 1 d R
O28 O 0.3443(4) 0.4880(3) 0.0058(2) 0.0646(13) Uani 1 1 d .
H28A H 0.3357 0.4996 0.0446 0.097 Uiso 1 1 d R
H28B H 0.3738 0.4488 0.0001 0.097 Uiso 1 1 d R
O29 O 0.2167(4) 0.6773(4) 0.4283(3) 0.0778(16) Uani 1 1 d .
H29A H 0.1730 0.6765 0.3956 0.117 Uiso 1 1 d R
H29B H 0.2043 0.7045 0.4630 0.117 Uiso 1 1 d R
O30 O 0.0500(5) 1.5535(4) 0.3494(3) 0.097(2) Uani 1 1 d .
H30A H 0.0361 1.5281 0.3092 0.145 Uiso 1 1 d R
H30B H 0.0053 1.5353 0.3685 0.145 Uiso 1 1 d R
O31 O 0.0989(5) 1.4065(4) 0.2955(3) 0.103(2) Uani 1 1 d .
H31C H 0.1498 1.3872 0.3045 0.155 Uiso 1 1 d R
H31D H 0.0516 1.3829 0.3103 0.155 Uiso 1 1 d R
O32 O 0.2824(5) 0.5447(4) 0.4389(2) 0.0808(17) Uani 1 1 d .
H32A H 0.3003 0.5313 0.4030 0.121 Uiso 1 1 d R
H32B H 0.2553 0.5850 0.4399 0.121 Uiso 1 1 d R
O33 O 0.1244(8) 1.4294(8) 0.4563(4) 0.076(3) Uani 0.50 1 d P
H33A H 0.1506 1.4042 0.4782 0.113 Uiso 0.50 1 d PR
H33B H 0.1648 1.4677 0.4481 0.113 Uiso 0.50 1 d PR
O34 O 0.2525(8) 1.3436(8) 0.3474(5) 0.075(3) Uani 0.50 1 d P
H34A H 0.2427 1.3062 0.3672 0.112 Uiso 0.50 1 d PR
H34B H 0.2952 1.3851 0.3731 0.112 Uiso 0.50 1 d PR
O35 O 0.4285(4) 0.3527(3) 0.3084(2) 0.0715(15) Uani 1 1 d .
H35A H 0.4519 0.3161 0.2866 0.107 Uiso 1 1 d R
H35B H 0.4768 0.3913 0.3327 0.107 Uiso 1 1 d R
O36 O 0.1757(6) 0.2330(6) 0.4659(4) 0.066(3) Uani 0.50 1 d P
H36C H 0.1225 0.2511 0.4624 0.100 Uiso 0.50 1 d PR
H36D H 0.2254 0.2713 0.4669 0.100 Uiso 0.50 1 d PR
O37 O 0.0806(8) 0.2587(6) 0.3638(5) 0.067(3) Uani 0.50 1 d P
H37A H 0.0880 0.2585 0.4040 0.100 Uiso 0.50 1 d PR
H37B H 0.1056 0.3066 0.3611 0.100 Uiso 0.50 1 d PR
O38 O 0.4515(5) 0.4851(4) 0.1249(2) 0.0781(17) Uani 1 1 d .
H38A H 0.4089 0.4814 0.0905 0.117 Uiso 1 1 d R
H38B H 0.4204 0.4768 0.1546 0.117 Uiso 1 1 d R
O39 O 0.5820(5) 0.4148(4) 0.0679(3) 0.0767(16) Uani 1 1 d .
H39A H 0.5994 0.4028 0.1037 0.115 Uiso 1 1 d R
H39B H 0.5254 0.3825 0.0472 0.115 Uiso 1 1 d R
O40 O 0.9567(4) 0.7828(4) 0.4558(3) 0.0799(16) Uani 1 1 d .
H40A H 0.9250 0.7761 0.4857 0.120 Uiso 1 1 d R
H40B H 0.9544 0.8297 0.4494 0.120 Uiso 1 1 d R
O41 O 0.5999(5) 0.3850(3) 0.2471(3) 0.0858(18) Uani 1 1 d .
H41A H 0.5551 0.3717 0.2677 0.129 Uiso 1 1 d R
H41B H 0.5783 0.3626 0.2065 0.129 Uiso 1 1 d R
O42 O 0.8534(4) 0.7420(3) 0.0328(2) 0.0666(13) Uani 1 1 d .
H42C H 0.8809 0.7932 0.0452 0.100 Uiso 1 1 d R
H42D H 0.8901 0.7180 0.0110 0.100 Uiso 1 1 d R
O43 O 0.9251(5) 0.3717(4) 0.4145(3) 0.0805(16) Uani 1 1 d .
H43A H 0.9862 0.3840 0.4117 0.121 Uiso 1 1 d R
H43B H 0.9095 0.4147 0.4341 0.121 Uiso 1 1 d R
O44 O 0.8889(4) 0.2638(3) 0.4878(2) 0.0641(13) Uani 1 1 d .
H44A H 0.8352 0.2281 0.4836 0.096 Uiso 1 1 d R
H44B H 0.8887 0.3073 0.5157 0.096 Uiso 1 1 d R
O45 O 0.6761(5) 0.6740(3) 0.0569(3) 0.0847(19) Uani 1 1 d .
H45A H 0.7390 0.6800 0.0598 0.127 Uiso 1 1 d R
H45B H 0.6627 0.6685 0.0929 0.127 Uiso 1 1 d R
N1 N 0.0669(4) 0.9335(3) 0.2410(2) 0.0472(12) Uani 1 1 d .
N2 N -0.1202(4) 0.8757(4) 0.2593(3) 0.0636(15) Uani 1 1 d .
N3 N 0.1033(4) 1.0677(4) 0.3970(2) 0.0538(13) Uani 1 1 d .
H3A H 0.1492 1.1074 0.4237 0.065 Uiso 1 1 calc R
H3B H 0.0480 1.0505 0.4079 0.065 Uiso 1 1 calc R
N4 N 0.1947(4) 1.0536(3) 0.3192(2) 0.0405(10) Uani 1 1 d .
N5 N 0.2751(3) 1.1138(3) 0.3583(2) 0.0388(10) Uani 1 1 d .
N6 N 0.4981(3) 1.1869(3) 0.3174(2) 0.0351(9) Uani 1 1 d .
N7 N 0.7268(4) 1.2558(3) 0.2851(2) 0.0463(11) Uani 1 1 d .
N8 N 0.7545(4) 1.2403(3) 0.2256(2) 0.0447(11) Uani 1 1 d .
H8 H 0.7137 1.2070 0.1915 0.054 Uiso 1 1 calc R
N9 N 0.9056(4) 1.3230(4) 0.2727(3) 0.0628(16) Uani 1 1 d .
H9A H 0.8903 1.3310 0.3103 0.075 Uiso 1 1 calc R
H9B H 0.9639 1.3465 0.2689 0.075 Uiso 1 1 calc R
N10 N 0.8581(4) 1.1760(3) 0.0576(2) 0.0525(13) Uani 1 1 d .
N11 N 0.9270(4) 1.3243(3) 0.1482(3) 0.0550(13) Uani 1 1 d .
N12 N 0.7186(4) 1.0398(3) 0.2714(2) 0.0419(11) Uani 1 1 d .
N13 N 0.9097(4) 1.1344(4) 0.3054(3) 0.0599(14) Uani 1 1 d .
N14 N 0.7127(4) 1.1367(3) 0.4326(2) 0.0438(11) Uani 1 1 d .
H14A H 0.6703 1.1367 0.4575 0.053 Uiso 1 1 calc R
H14B H 0.7711 1.1699 0.4462 0.053 Uiso 1 1 calc R
N15 N 0.6045(4) 1.0351(3) 0.3494(2) 0.0399(10) Uani 1 1 d .
N16 N 0.5371(3) 1.0333(3) 0.3886(2) 0.0403(10) Uani 1 1 d .
N17 N 0.3047(3) 0.9023(3) 0.35435(19) 0.0348(9) Uani 1 1 d .
N18 N 0.0704(4) 0.7773(3) 0.3317(2) 0.0444(11) Uani 1 1 d .
N19 N 0.0215(4) 0.7123(3) 0.2801(2) 0.0472(12) Uani 1 1 d .
H19 H 0.0454 0.7028 0.2456 0.057 Uiso 1 1 calc R
N20 N -0.1004(4) 0.6774(3) 0.3302(3) 0.0540(13) Uani 1 1 d .
H20A H -0.0737 0.7189 0.3633 0.065 Uiso 1 1 calc R
H20B H -0.1553 0.6441 0.3298 0.065 Uiso 1 1 calc R
N21 N -0.2339(5) 0.4933(4) 0.1558(3) 0.0737(18) Uani 1 1 d .
N22 N -0.0385(5) 0.5749(4) 0.1922(3) 0.0649(16) Uani 1 1 d .
N23 N 0.1351(4) 1.0896(3) 0.1895(2) 0.0437(11) Uani 1 1 d .
N24 N 0.0840(4) 1.2047(3) 0.1315(3) 0.0511(12) Uani 1 1 d .
N25 N 0.1266(4) 0.9804(3) 0.0280(2) 0.0424(11) Uani 1 1 d .
H25A H 0.1427 0.9368 0.0090 0.051 Uiso 1 1 calc R
H25B H 0.1007 1.0092 0.0052 0.051 Uiso 1 1 calc R
N26 N 0.1797(3) 0.9636(3) 0.12931(19) 0.0354(9) Uani 1 1 d .
N27 N 0.2096(3) 0.8958(3) 0.1008(2) 0.0371(10) Uani 1 1 d .
N28 N 0.3274(3) 0.7757(3) 0.17783(18) 0.0342(9) Uani 1 1 d .
N29 N 0.4528(4) 0.6487(3) 0.2399(2) 0.0404(10) Uani 1 1 d .
N30 N 0.4858(4) 0.6460(3) 0.3012(2) 0.0438(11) Uani 1 1 d .
H30 H 0.4809 0.6824 0.3344 0.053 Uiso 1 1 calc R
N31 N 0.5288(4) 0.5299(3) 0.2583(2) 0.0489(12) Uani 1 1 d .
H31A H 0.5044 0.5322 0.2197 0.059 Uiso 1 1 calc R
H31B H 0.5556 0.4902 0.2636 0.059 Uiso 1 1 calc R
N32 N 0.6446(4) 0.6494(4) 0.4797(3) 0.0607(15) Uani 1 1 d .
N33 N 0.5493(4) 0.5089(3) 0.3838(2) 0.0536(13) Uani 1 1 d .
N34 N 0.6302(3) 0.8613(3) 0.2633(2) 0.0415(11) Uani 1 1 d .
N35 N 0.6999(4) 0.7219(3) 0.2550(3) 0.0501(12) Uani 1 1 d .
N36 N 0.5730(4) 0.7920(3) 0.0914(2) 0.0412(10) Uani 1 1 d .
H36A H 0.5409 0.8053 0.0594 0.049 Uiso 1 1 calc R
H36B H 0.6002 0.7509 0.0841 0.049 Uiso 1 1 calc R
N37 N 0.5419(3) 0.8953(3) 0.1652(2) 0.0374(10) Uani 1 1 d .
N38 N 0.4950(3) 0.9209(3) 0.1151(2) 0.0372(10) Uani 1 1 d .
N39 N 0.3973(3) 1.0888(3) 0.1239(2) 0.0338(9) Uani 1 1 d .
N40 N 0.3104(4) 1.2617(3) 0.1184(2) 0.0416(11) Uani 1 1 d .
N41 N 0.3051(4) 1.3260(3) 0.1661(2) 0.0406(10) Uani 1 1 d .
H41 H 0.3304 1.3309 0.2063 0.049 Uiso 1 1 calc R
N42 N 0.2191(4) 1.3719(3) 0.0900(2) 0.0467(12) Uani 1 1 d .
H42A H 0.2202 1.3297 0.0601 0.056 Uiso 1 1 calc R
H42B H 0.1901 1.4086 0.0800 0.056 Uiso 1 1 calc R
N43 N 0.2912(5) 1.5324(4) 0.3026(3) 0.0581(14) Uani 1 1 d .
N44 N 0.2083(4) 1.5002(3) 0.1744(2) 0.0501(12) Uani 1 1 d .
N45 N 1.0526(5) 0.6576(4) 0.0857(4) 0.077(2) Uani 1 1 d U
N46 N 0.6025(4) 0.2349(4) 0.0830(3) 0.0590(14) Uani 1 1 d U
N47 N 0.4446(5) 0.7882(4) 0.4315(2) 0.0566(14) Uani 1 1 d U
N48 N 0.7950(6) 0.5094(5) 0.3722(4) 0.083(2) Uani 1 1 d U
N49 N 0.8867(6) 0.9493(5) 0.4402(3) 0.0756(19) Uani 1 1 d U
N50 N 0.8609(4) 0.9428(3) 0.0920(2) 0.0482(12) Uani 1 1 d U
C1 C 0.0023(5) 0.8715(4) 0.2011(3) 0.0554(16) Uani 1 1 d .
H1 H 0.0198 0.8454 0.1635 0.067 Uiso 1 1 calc R
C2 C -0.0886(5) 0.8424(4) 0.2108(3) 0.0518(15) Uani 1 1 d .
H2 H -0.1302 0.7958 0.1808 0.062 Uiso 1 1 calc R
C3 C -0.0549(5) 0.9386(4) 0.3019(3) 0.0548(16) Uani 1 1 d .
H3 H -0.0741 0.9649 0.3388 0.066 Uiso 1 1 calc R
C4 C 0.0399(4) 0.9668(4) 0.2940(3) 0.0437(13) Uani 1 1 d .
C5 C 0.1176(4) 1.0339(3) 0.3404(3) 0.0401(12) Uani 1 1 d .
C6 C 0.3420(4) 1.1254(3) 0.3270(2) 0.0374(11) Uani 1 1 d .
C7 C 0.4374(4) 1.1839(3) 0.3579(3) 0.0395(12) Uani 1 1 d .
C8 C 0.4690(5) 1.2312(4) 0.4202(3) 0.0432(13) Uani 1 1 d .
H8A H 0.4276 1.2295 0.4497 0.052 Uiso 1 1 calc R
C9 C 0.5633(5) 1.2815(4) 0.4385(3) 0.0445(13) Uani 1 1 d .
H9 H 0.5856 1.3154 0.4806 0.053 Uiso 1 1 calc R
C10 C 0.6252(5) 1.2824(4) 0.3954(3) 0.0466(13) Uani 1 1 d .
H10 H 0.6902 1.3150 0.4077 0.056 Uiso 1 1 calc R
C11 C 0.5869(4) 1.2329(3) 0.3329(3) 0.0374(11) Uani 1 1 d .
C12 C 0.6347(4) 1.2221(4) 0.2774(3) 0.0434(13) Uani 1 1 d .
C13 C 0.8416(4) 1.2763(4) 0.2226(3) 0.0440(13) Uani 1 1 d .
C14 C 0.8687(4) 1.2622(4) 0.1603(3) 0.0465(13) Uani 1 1 d .
C15 C 0.8364(5) 1.1879(4) 0.1144(3) 0.0526(15) Uani 1 1 d .
H15 H 0.7973 1.1444 0.1245 0.063 Uiso 1 1 calc R
C16 C 0.9124(5) 1.2376(4) 0.0466(3) 0.0534(16) Uani 1 1 d .
H16 H 0.9281 1.2319 0.0059 0.064 Uiso 1 1 calc R
C17 C 0.9482(5) 1.3108(4) 0.0912(3) 0.0544(16) Uani 1 1 d .
H17 H 0.9895 1.3529 0.0807 0.065 Uiso 1 1 calc R
C18 C 0.7792(5) 1.0398(4) 0.2311(3) 0.0490(14) Uani 1 1 d .
H18 H 0.7568 1.0053 0.1892 0.059 Uiso 1 1 calc R
C19 C 0.8716(5) 1.0875(4) 0.2480(3) 0.0497(15) Uani 1 1 d .
H19A H 0.9103 1.0867 0.2168 0.060 Uiso 1 1 calc R
C20 C 0.8515(5) 1.1346(4) 0.3476(3) 0.0480(14) Uani 1 1 d .
H20 H 0.8763 1.1675 0.3899 0.058 Uiso 1 1 calc R
C21 C 0.7572(4) 1.0887(3) 0.3310(2) 0.0383(11) Uani 1 1 d .
C22 C 0.6885(4) 1.0866(4) 0.3745(3) 0.0407(12) Uani 1 1 d .
C23 C 0.4595(4) 0.9764(3) 0.3596(2) 0.0340(11) Uani 1 1 d .
C24 C 0.3764(4) 0.9629(3) 0.3918(2) 0.0344(11) Uani 1 1 d .
C25 C 0.3677(4) 1.0040(4) 0.4507(3) 0.0429(13) Uani 1 1 d .
H25 H 0.4191 1.0473 0.4772 0.051 Uiso 1 1 calc R
C26 C 0.2823(5) 0.9803(4) 0.4698(2) 0.0443(13) Uani 1 1 d .
H26 H 0.2742 1.0082 0.5100 0.053 Uiso 1 1 calc R
C27 C 0.2071(4) 0.9163(3) 0.4315(3) 0.0411(12) Uani 1 1 d .
H27 H 0.1483 0.8999 0.4451 0.049 Uiso 1 1 calc R
C28 C 0.2211(4) 0.8776(3) 0.3732(2) 0.0372(11) Uani 1 1 d .
C29 C 0.1571(4) 0.8080(3) 0.3239(2) 0.0378(11) Uani 1 1 d .
C30 C -0.0597(5) 0.6656(4) 0.2828(3) 0.0481(14) Uani 1 1 d .
C31 C -0.1027(5) 0.5959(4) 0.2256(3) 0.0519(15) Uani 1 1 d .
C32 C -0.2005(6) 0.5606(5) 0.2088(4) 0.072(2) Uani 1 1 d .
H32 H -0.2449 0.5808 0.2321 0.087 Uiso 1 1 calc R
C33 C -0.1722(7) 0.4722(5) 0.1256(4) 0.073(2) Uani 1 1 d .
H33 H -0.1941 0.4260 0.0904 0.088 Uiso 1 1 calc R
C34 C -0.0709(7) 0.5130(5) 0.1404(4) 0.078(2) Uani 1 1 d .
H34 H -0.0280 0.4965 0.1141 0.093 Uiso 1 1 calc R
C35 C 0.1224(5) 1.1579(4) 0.2219(3) 0.0470(14) Uani 1 1 d .
H35 H 0.1305 1.1681 0.2668 0.056 Uiso 1 1 calc R
C36 C 0.0977(5) 1.2152(4) 0.1930(3) 0.0479(14) Uani 1 1 d .
H36 H 0.0904 1.2638 0.2188 0.057 Uiso 1 1 calc R
C37 C 0.0933(4) 1.1348(4) 0.0976(3) 0.0442(13) Uani 1 1 d .
H37 H 0.0805 1.1238 0.0525 0.053 Uiso 1 1 calc R
C38 C 0.1208(4) 1.0781(3) 0.1255(2) 0.0370(11) Uani 1 1 d .
C39 C 0.1412(4) 1.0027(3) 0.0908(2) 0.0330(10) Uani 1 1 d .
C40 C 0.2500(4) 0.8680(3) 0.1447(2) 0.0342(11) Uani 1 1 d .
C41 C 0.2906(4) 0.7981(3) 0.1268(2) 0.0368(11) Uani 1 1 d .
C42 C 0.2945(4) 0.7555(3) 0.0670(2) 0.0405(12) Uani 1 1 d .
H42 H 0.2684 0.7710 0.0305 0.049 Uiso 1 1 calc R
C43 C 0.3357(5) 0.6913(3) 0.0603(3) 0.0439(13) Uani 1 1 d .
H43 H 0.3381 0.6619 0.0190 0.053 Uiso 1 1 calc R
C44 C 0.3748(5) 0.6684(3) 0.1144(3) 0.0433(13) Uani 1 1 d .
H44 H 0.4037 0.6237 0.1106 0.052 Uiso 1 1 calc R
C45 C 0.3696(4) 0.7138(3) 0.1736(2) 0.0365(11) Uani 1 1 d .
C46 C 0.4074(4) 0.7060(3) 0.2373(3) 0.0366(11) Uani 1 1 d .
C47 C 0.5255(5) 0.5849(4) 0.3071(3) 0.0463(13) Uani 1 1 d .
C48 C 0.5616(5) 0.5804(4) 0.3735(3) 0.0477(14) Uani 1 1 d .
C49 C 0.6074(5) 0.6512(4) 0.4205(3) 0.0514(15) Uani 1 1 d .
H49 H 0.6123 0.7012 0.4104 0.062 Uiso 1 1 calc R
C50 C 0.6313(6) 0.5765(5) 0.4913(3) 0.0615(18) Uani 1 1 d .
H50 H 0.6537 0.5726 0.5332 0.074 Uiso 1 1 calc R
C51 C 0.5851(6) 0.5065(4) 0.4428(3) 0.0599(17) Uani 1 1 d .
H51 H 0.5790 0.4560 0.4522 0.072 Uiso 1 1 calc R
C52 C 0.6710(5) 0.8412(4) 0.3151(3) 0.0489(14) Uani 1 1 d .
H52 H 0.6750 0.8747 0.3562 0.059 Uiso 1 1 calc R
C53 C 0.7065(5) 0.7747(4) 0.3101(3) 0.0513(15) Uani 1 1 d .
H53 H 0.7379 0.7651 0.3480 0.062 Uiso 1 1 calc R
C54 C 0.6601(4) 0.7415(3) 0.2032(3) 0.0442(13) Uani 1 1 d .
H54 H 0.6553 0.7070 0.1624 0.053 Uiso 1 1 calc R
C55 C 0.6257(4) 0.8106(3) 0.2070(3) 0.0390(12) Uani 1 1 d .
C56 C 0.5804(4) 0.8337(3) 0.1507(3) 0.0364(11) Uani 1 1 d .
C57 C 0.4644(4) 0.9825(3) 0.1366(2) 0.0367(11) Uani 1 1 d .
C58 C 0.4157(4) 1.0222(3) 0.0924(2) 0.0330(10) Uani 1 1 d .
C59 C 0.3934(4) 0.9980(3) 0.0264(3) 0.0401(12) Uani 1 1 d .
H59 H 0.4043 0.9490 0.0037 0.048 Uiso 1 1 calc R
C60 C 0.3545(4) 1.0483(3) -0.0054(2) 0.0412(12) Uani 1 1 d .
H60 H 0.3390 1.0337 -0.0506 0.049 Uiso 1 1 calc R
C61 C 0.3377(4) 1.1198(4) 0.0280(3) 0.0417(12) Uani 1 1 d .
H61 H 0.3122 1.1550 0.0066 0.050 Uiso 1 1 calc R
C62 C 0.3597(4) 1.1371(3) 0.0932(2) 0.0350(11) Uani 1 1 d .
C63 C 0.3485(4) 1.2101(3) 0.1405(2) 0.0352(11) Uani 1 1 d .
C64 C 0.2606(4) 1.3802(3) 0.1492(3) 0.0411(12) Uani 1 1 d .
C65 C 0.2566(4) 1.4515(3) 0.1968(3) 0.0412(12) Uani 1 1 d .
C66 C 0.2974(5) 1.4676(4) 0.2620(3) 0.0510(15) Uani 1 1 d .
H66 H 0.3300 1.4310 0.2769 0.061 Uiso 1 1 calc R
C67 C 0.2447(5) 1.5816(4) 0.2798(3) 0.0508(14) Uani 1 1 d .
H67 H 0.2408 1.6297 0.3082 0.061 Uiso 1 1 calc R
C68 C 0.2026(5) 1.5654(4) 0.2173(3) 0.0546(16) Uani 1 1 d .
H68 H 0.1678 1.6014 0.2035 0.066 Uiso 1 1 calc R

loop_
_atom_site_aniso_label
_atom_site_aniso_U_11
_atom_site_aniso_U_22
_atom_site_aniso_U_33
_atom_site_aniso_U_23
_atom_site_aniso_U_13
_atom_site_aniso_U_12
Fe1 0.0685(7) 0.0604(6) 0.0514(6) 0.0101(5) 0.0107(5) 0.0208(5)
Fe2 0.0420(4) 0.0372(4) 0.0271(4) 0.0057(3) 0.0075(3) 0.0158(3)
Fe3 0.0597(6) 0.0546(6) 0.0417(5) 0.0093(4) 0.0094(4) 0.0199(5)
Fe4 0.0433(5) 0.0342(4) 0.0255(4) 0.0029(3) 0.0052(3) 0.0134(3)
O1 0.046(2) 0.038(2) 0.0333(19) 0.0020(16) 0.0085(16) 0.0146(17)
O2 0.047(2) 0.053(2) 0.036(2) 0.0084(18) 0.0124(17) 0.0145(19)
O3 0.039(2) 0.042(2) 0.0246(17) 0.0042(15) 0.0067(14) 0.0135(16)
O4 0.046(2) 0.039(2) 0.039(2) 0.0062(17) 0.0124(17) 0.0120(17)
O5 0.047(2) 0.038(2) 0.0265(17) 0.0031(15) 0.0040(15) 0.0178(17)
O6 0.051(2) 0.039(2) 0.0342(19) 0.0033(16) 0.0046(16) 0.0209(18)
O7 0.061(3) 0.042(2) 0.0259(17) 0.0079(15) 0.0105(16) 0.0239(19)
O8 0.052(2) 0.039(2) 0.0316(18) 0.0055(16) 0.0083(16) 0.0202(18)
O9 0.199(11) 0.103(7) 0.249(12) 0.047(8) 0.084(9) 0.090(8)
O10 0.132(8) 0.163(9) 0.143(8) 0.083(7) -0.015(6) -0.027(7)
O11 0.109(5) 0.098(5) 0.096(4) 0.049(4) 0.031(4) 0.051(4)
O12 0.063(3) 0.093(4) 0.059(3) 0.027(3) -0.005(2) 0.004(3)
O13 0.112(6) 0.066(4) 0.129(6) 0.012(4) -0.045(5) 0.009(4)
O14 0.093(4) 0.050(3) 0.067(3) 0.011(2) 0.020(3) 0.017(3)
O15 0.073(3) 0.046(2) 0.046(2) 0.011(2) 0.014(2) 0.019(2)
O16 0.122(5) 0.077(4) 0.053(3) 0.018(3) 0.030(3) 0.066(4)
O17 0.082(4) 0.073(4) 0.064(3) 0.008(3) 0.007(3) -0.006(3)
O18 0.079(5) 0.099(5) 0.199(9) 0.078(6) 0.040(5) 0.021(4)
O19 0.111(6) 0.078(5) 0.135(6) 0.048(4) 0.009(5) 0.002(4)
O20 0.132(7) 0.180(9) 0.087(5) 0.019(5) 0.011(5) -0.047(7)
O21 0.073(4) 0.113(5) 0.074(4) 0.025(4) 0.017(3) 0.022(4)
O22 0.169(7) 0.133(6) 0.079(4) 0.053(4) 0.057(4) 0.109(6)
O23 0.069(4) 0.083(4) 0.093(4) 0.017(3) 0.014(3) 0.022(3)
O24 0.059(3) 0.057(3) 0.052(3) 0.021(2) 0.014(2) 0.014(2)
O25 0.092(4) 0.045(3) 0.049(3) 0.008(2) 0.023(2) 0.012(2)
O26 0.068(3) 0.059(3) 0.054(3) 0.015(2) 0.024(2) 0.026(2)
O27 0.083(4) 0.088(4) 0.074(3) 0.015(3) 0.021(3) 0.036(3)
O28 0.088(4) 0.054(3) 0.054(3) 0.008(2) 0.017(2) 0.029(3)
O29 0.074(4) 0.083(4) 0.070(3) 0.000(3) 0.013(3) 0.028(3)
O30 0.074(4) 0.105(5) 0.094(4) 0.006(4) 0.004(3) 0.018(4)
O31 0.074(4) 0.100(5) 0.109(5) -0.010(4) 0.039(4) -0.015(4)
O32 0.109(5) 0.091(4) 0.053(3) 0.027(3) 0.017(3) 0.041(4)
O33 0.060(6) 0.112(9) 0.049(5) 0.027(6) 0.012(5) -0.002(6)
O34 0.060(6) 0.104(9) 0.054(6) 0.026(6) 0.004(5) 0.006(6)
O35 0.095(4) 0.055(3) 0.062(3) 0.009(2) 0.001(3) 0.034(3)
O36 0.033(4) 0.080(7) 0.054(5) -0.028(5) 0.011(4) -0.010(4)
O37 0.066(6) 0.062(6) 0.063(6) 0.015(5) 0.021(5) -0.010(5)
O38 0.108(5) 0.083(4) 0.049(3) 0.006(3) 0.015(3) 0.051(4)
O39 0.088(4) 0.091(4) 0.074(3) 0.035(3) 0.037(3) 0.044(3)
O40 0.076(4) 0.081(4) 0.080(4) 0.015(3) 0.015(3) 0.023(3)
O41 0.081(4) 0.055(3) 0.120(5) 0.022(3) 0.002(3) 0.029(3)
O42 0.078(4) 0.054(3) 0.058(3) -0.002(2) 0.005(2) 0.021(3)
O43 0.091(4) 0.073(4) 0.074(4) 0.013(3) 0.022(3) 0.016(3)
O44 0.060(3) 0.059(3) 0.056(3) -0.003(2) 0.004(2) 0.003(2)
O45 0.118(5) 0.064(3) 0.097(4) 0.021(3) 0.069(4) 0.044(3)
N1 0.044(3) 0.050(3) 0.044(3) 0.004(2) 0.013(2) 0.010(2)
N2 0.050(3) 0.054(3) 0.079(4) 0.005(3) 0.014(3) 0.009(3)
N3 0.056(3) 0.073(4) 0.034(2) 0.008(2) 0.022(2) 0.016(3)
N4 0.050(3) 0.041(3) 0.027(2) 0.0042(19) 0.0098(19) 0.007(2)
N5 0.042(2) 0.043(3) 0.031(2) 0.0088(19) 0.0076(18) 0.012(2)
N6 0.040(2) 0.038(2) 0.029(2) 0.0097(18) 0.0069(17) 0.0135(19)
N7 0.047(3) 0.052(3) 0.039(2) 0.009(2) 0.012(2) 0.012(2)
N8 0.042(3) 0.053(3) 0.038(2) 0.011(2) 0.006(2) 0.013(2)
N9 0.048(3) 0.078(4) 0.056(3) 0.002(3) 0.021(3) 0.009(3)
N10 0.059(3) 0.061(3) 0.037(3) 0.010(2) 0.005(2) 0.020(3)
N11 0.053(3) 0.057(3) 0.059(3) 0.015(3) 0.016(3) 0.019(3)
N12 0.049(3) 0.039(2) 0.034(2) 0.0032(19) 0.008(2) 0.011(2)
N13 0.051(3) 0.076(4) 0.057(3) 0.023(3) 0.014(3) 0.018(3)
N14 0.045(3) 0.045(3) 0.035(2) 0.003(2) 0.005(2) 0.008(2)
N15 0.046(3) 0.040(2) 0.030(2) 0.0047(19) 0.0076(18) 0.008(2)
N16 0.040(3) 0.043(3) 0.035(2) 0.005(2) 0.0101(19) 0.008(2)
N17 0.038(2) 0.039(2) 0.026(2) 0.0062(18) 0.0045(17) 0.0116(19)
N18 0.043(3) 0.041(3) 0.044(3) 0.006(2) 0.006(2) 0.007(2)
N19 0.050(3) 0.042(3) 0.042(3) 0.005(2) 0.002(2) 0.007(2)
N20 0.039(3) 0.047(3) 0.067(3) 0.005(3) 0.005(2) 0.005(2)
N21 0.065(4) 0.063(4) 0.077(4) 0.008(3) -0.005(3) 0.007(3)
N22 0.067(4) 0.049(3) 0.067(4) 0.006(3) 0.013(3) 0.001(3)
N23 0.048(3) 0.039(3) 0.044(3) 0.005(2) 0.005(2) 0.020(2)
N24 0.057(3) 0.042(3) 0.059(3) 0.016(2) 0.012(2) 0.020(2)
N25 0.050(3) 0.048(3) 0.035(2) 0.014(2) 0.008(2) 0.021(2)
N26 0.047(3) 0.031(2) 0.028(2) 0.0026(17) 0.0074(18) 0.0182(19)
N27 0.041(2) 0.041(2) 0.033(2) 0.0075(19) 0.0099(18) 0.020(2)
N28 0.041(2) 0.036(2) 0.0224(19) -0.0008(17) 0.0050(16) 0.0124(19)
N29 0.047(3) 0.038(2) 0.034(2) 0.0062(19) 0.0027(19) 0.016(2)
N30 0.051(3) 0.041(3) 0.040(2) 0.011(2) 0.005(2) 0.016(2)
N31 0.060(3) 0.053(3) 0.043(3) 0.015(2) 0.012(2) 0.032(3)
N32 0.060(4) 0.062(4) 0.050(3) 0.007(3) -0.006(3) 0.017(3)
N33 0.064(3) 0.049(3) 0.048(3) 0.014(2) 0.003(2) 0.021(3)
N34 0.040(2) 0.047(3) 0.044(3) 0.013(2) 0.013(2) 0.020(2)
N35 0.050(3) 0.041(3) 0.059(3) 0.011(2) 0.010(2) 0.016(2)
N36 0.045(3) 0.037(2) 0.037(2) 0.0007(19) 0.0042(19) 0.015(2)
N37 0.042(2) 0.039(2) 0.033(2) 0.0072(19) 0.0089(18) 0.015(2)
N38 0.039(2) 0.039(2) 0.032(2) 0.0036(18) 0.0053(18) 0.015(2)
N39 0.031(2) 0.036(2) 0.037(2) 0.0105(18) 0.0089(17) 0.0137(18)
N40 0.044(3) 0.038(2) 0.044(3) 0.009(2) 0.008(2) 0.015(2)
N41 0.045(3) 0.042(3) 0.041(2) 0.013(2) 0.010(2) 0.021(2)
N42 0.061(3) 0.046(3) 0.040(3) 0.015(2) 0.012(2) 0.023(2)
N43 0.067(4) 0.057(3) 0.051(3) 0.013(3) 0.009(3) 0.021(3)
N44 0.060(3) 0.043(3) 0.050(3) 0.011(2) 0.010(2) 0.022(2)
N45 0.058(4) 0.065(4) 0.108(6) 0.048(4) -0.005(4) 0.006(3)
N46 0.054(3) 0.063(4) 0.049(3) 0.012(3) -0.004(2) 0.004(3)
N47 0.081(4) 0.057(3) 0.033(3) 0.008(2) 0.006(3) 0.028(3)
N48 0.075(5) 0.096(6) 0.077(5) 0.034(4) 0.014(4) 0.003(4)
N49 0.087(5) 0.089(5) 0.063(4) 0.015(4) 0.025(4) 0.048(4)
N50 0.053(3) 0.055(3) 0.037(2) 0.011(2) 0.004(2) 0.022(3)
C1 0.058(4) 0.053(4) 0.048(3) 0.009(3) 0.009(3) 0.004(3)
C2 0.056(4) 0.044(3) 0.055(4) 0.012(3) 0.009(3) 0.015(3)
C3 0.056(4) 0.052(4) 0.059(4) 0.006(3) 0.029(3) 0.015(3)
C4 0.046(3) 0.042(3) 0.042(3) 0.008(2) 0.008(2) 0.011(3)
C5 0.043(3) 0.040(3) 0.039(3) 0.009(2) 0.010(2) 0.014(2)
C6 0.048(3) 0.030(3) 0.033(3) 0.003(2) 0.007(2) 0.012(2)
C7 0.045(3) 0.039(3) 0.035(3) 0.008(2) 0.006(2) 0.016(2)
C8 0.055(3) 0.048(3) 0.032(3) 0.012(2) 0.012(2) 0.019(3)
C9 0.051(3) 0.049(3) 0.032(3) 0.009(2) 0.003(2) 0.015(3)
C10 0.050(3) 0.048(3) 0.036(3) 0.010(2) -0.001(2) 0.009(3)
C11 0.037(3) 0.041(3) 0.037(3) 0.011(2) 0.007(2) 0.016(2)
C12 0.041(3) 0.046(3) 0.046(3) 0.015(3) 0.006(2) 0.017(3)
C13 0.042(3) 0.042(3) 0.041(3) 0.001(2) 0.004(2) 0.010(2)
C14 0.035(3) 0.054(4) 0.052(3) 0.017(3) 0.009(2) 0.010(3)
C15 0.046(3) 0.057(4) 0.057(4) 0.016(3) 0.004(3) 0.022(3)
C16 0.055(4) 0.069(4) 0.047(3) 0.023(3) 0.017(3) 0.028(3)
C17 0.056(4) 0.049(4) 0.066(4) 0.022(3) 0.025(3) 0.012(3)
C18 0.053(4) 0.057(4) 0.040(3) 0.009(3) 0.014(3) 0.020(3)
C19 0.051(4) 0.063(4) 0.045(3) 0.022(3) 0.017(3) 0.022(3)
C20 0.048(3) 0.055(4) 0.037(3) 0.007(3) 0.010(2) 0.009(3)
C21 0.039(3) 0.042(3) 0.032(3) 0.009(2) 0.002(2) 0.010(2)
C22 0.042(3) 0.043(3) 0.038(3) 0.011(2) 0.009(2) 0.010(2)
C23 0.042(3) 0.030(2) 0.029(2) 0.004(2) 0.006(2) 0.012(2)
C24 0.041(3) 0.037(3) 0.023(2) 0.004(2) 0.0027(19) 0.011(2)
C25 0.049(3) 0.046(3) 0.033(3) 0.007(2) 0.007(2) 0.016(3)
C26 0.053(3) 0.055(3) 0.028(3) 0.005(2) 0.011(2) 0.025(3)
C27 0.045(3) 0.041(3) 0.040(3) 0.010(2) 0.013(2) 0.015(2)
C28 0.045(3) 0.039(3) 0.032(3) 0.013(2) 0.009(2) 0.015(2)
C29 0.043(3) 0.040(3) 0.030(3) 0.010(2) 0.005(2) 0.011(2)
C30 0.047(3) 0.039(3) 0.055(4) 0.008(3) 0.008(3) 0.011(3)
C31 0.057(4) 0.031(3) 0.060(4) 0.009(3) 0.001(3) 0.007(3)
C32 0.059(4) 0.049(4) 0.092(6) 0.006(4) -0.001(4) 0.004(3)
C33 0.083(6) 0.045(4) 0.070(5) -0.007(3) -0.013(4) 0.014(4)
C34 0.085(6) 0.067(5) 0.067(5) 0.002(4) 0.015(4) 0.008(4)
C35 0.059(4) 0.037(3) 0.041(3) 0.000(2) 0.012(3) 0.012(3)
C36 0.049(3) 0.048(3) 0.050(3) 0.008(3) 0.013(3) 0.023(3)
C37 0.049(3) 0.049(3) 0.040(3) 0.017(3) 0.006(2) 0.022(3)
C38 0.035(3) 0.038(3) 0.037(3) 0.006(2) 0.006(2) 0.013(2)
C39 0.031(2) 0.038(3) 0.034(2) 0.012(2) 0.0071(19) 0.013(2)
C40 0.038(3) 0.034(3) 0.027(2) 0.001(2) 0.0047(19) 0.011(2)
C41 0.041(3) 0.033(3) 0.035(3) 0.007(2) 0.004(2) 0.011(2)
C42 0.047(3) 0.046(3) 0.028(2) 0.008(2) 0.005(2) 0.014(3)
C43 0.055(3) 0.037(3) 0.036(3) -0.001(2) 0.010(2) 0.015(3)
C44 0.053(3) 0.034(3) 0.043(3) 0.007(2) 0.010(2) 0.015(2)
C45 0.037(3) 0.031(3) 0.038(3) 0.002(2) 0.003(2) 0.012(2)
C46 0.037(3) 0.034(3) 0.037(3) 0.008(2) 0.009(2) 0.008(2)
C47 0.047(3) 0.039(3) 0.053(3) 0.013(3) 0.004(3) 0.016(3)
C48 0.051(3) 0.050(3) 0.042(3) 0.008(3) 0.003(3) 0.024(3)
C49 0.050(4) 0.062(4) 0.044(3) 0.016(3) 0.006(3) 0.021(3)
C50 0.070(5) 0.064(4) 0.051(4) 0.025(3) 0.000(3) 0.017(4)
C51 0.077(5) 0.053(4) 0.048(4) 0.014(3) 0.005(3) 0.017(4)
C52 0.057(4) 0.056(4) 0.040(3) 0.016(3) 0.013(3) 0.022(3)
C53 0.052(4) 0.057(4) 0.054(4) 0.024(3) 0.010(3) 0.024(3)
C54 0.041(3) 0.039(3) 0.049(3) 0.003(2) 0.002(2) 0.016(2)
C55 0.036(3) 0.036(3) 0.043(3) 0.009(2) 0.004(2) 0.011(2)
C56 0.035(3) 0.037(3) 0.038(3) 0.007(2) 0.008(2) 0.014(2)
C57 0.037(3) 0.044(3) 0.031(2) 0.007(2) 0.008(2) 0.014(2)
C58 0.035(3) 0.037(3) 0.030(2) 0.008(2) 0.0080(19) 0.017(2)
C59 0.042(3) 0.034(3) 0.040(3) 0.002(2) 0.004(2) 0.012(2)
C60 0.049(3) 0.046(3) 0.027(2) 0.004(2) 0.006(2) 0.017(3)
C61 0.049(3) 0.044(3) 0.032(3) 0.007(2) 0.005(2) 0.015(3)
C62 0.032(3) 0.036(3) 0.037(3) 0.009(2) 0.004(2) 0.010(2)
C63 0.033(3) 0.037(3) 0.036(3) 0.008(2) 0.011(2) 0.010(2)
C64 0.040(3) 0.039(3) 0.041(3) 0.006(2) 0.005(2) 0.012(2)
C65 0.044(3) 0.043(3) 0.042(3) 0.015(2) 0.009(2) 0.019(3)
C66 0.063(4) 0.043(3) 0.044(3) 0.008(3) 0.001(3) 0.020(3)
C67 0.059(4) 0.040(3) 0.053(4) 0.005(3) 0.019(3) 0.016(3)
C68 0.057(4) 0.048(4) 0.057(4) 0.000(3) 0.011(3) 0.025(3)

loop_
_atom_type_symbol
_atom_type_description
_atom_type_scat_dispersion_real
_atom_type_scat_dispersion_imag
_atom_type_scat_source
C C 0.0033 0.0016 'International Tables Vol C Tables 4.2.6.8 and 6.1.1.4'
H H 0.0000 0.0000 'International Tables Vol C Tables 4.2.6.8 and 6.1.1.4'
Fe Fe 0.3463 0.8444 'International Tables Vol C Tables 4.2.6.8 and 6.1.1.4'
N N 0.0061 0.0033 'International Tables Vol C Tables 4.2.6.8 and 6.1.1.4'
O O 0.0106 0.0060 'International Tables Vol C Tables 4.2.6.8 and 6.1.1.4'

loop_
_geom_angle_atom_site_label_1
_geom_angle_atom_site_label_2
_geom_angle_atom_site_label_3
_geom_angle
N26 Fe1 N4 165.46(19)
N26 Fe1 O1 111.05(18)
N4 Fe1 O1 74.34(17)
N26 Fe1 O5 74.13(15)
N4 Fe1 O5 119.38(17)
O1 Fe1 O5 96.88(16)
N26 Fe1 N1 100.6(2)
N4 Fe1 N1 74.62(19)
O1 Fe1 N1 148.34(17)
O5 Fe1 N1 92.86(19)
N26 Fe1 N23 74.14(17)
N4 Fe1 N23 92.53(19)
O1 Fe1 N23 91.36(18)
O5 Fe1 N23 148.09(16)
N1 Fe1 N23 96.1(2)
O2 Fe2 O1 150.52(16)
O2 Fe2 O7 90.02(18)
O1 Fe2 O7 93.91(16)
O2 Fe2 O8 96.49(18)
O1 Fe2 O8 93.59(16)
O7 Fe2 O8 152.06(15)
O2 Fe2 N39 96.29(17)
O1 Fe2 N39 113.03(17)
O7 Fe2 N39 76.19(15)
O8 Fe2 N39 76.10(16)
O2 Fe2 N6 75.63(17)
O1 Fe2 N6 75.96(17)
O7 Fe2 N6 113.06(16)
O8 Fe2 N6 94.87(16)
N39 Fe2 N6 167.31(18)
N15 Fe3 N37 174.3(2)
N15 Fe3 O3 74.07(17)
N37 Fe3 O3 111.58(17)
N15 Fe3 N34 104.66(19)
N37 Fe3 N34 74.64(18)
O3 Fe3 N34 96.33(17)
N15 Fe3 O7 108.79(17)
N37 Fe3 O7 72.32(16)
O3 Fe3 O7 90.46(15)
N34 Fe3 O7 146.45(16)
N15 Fe3 N12 72.82(18)
N37 Fe3 N12 101.50(18)
O3 Fe3 N12 146.75(15)
N34 Fe3 N12 89.08(19)
O7 Fe3 N12 102.95(17)
O4 Fe4 O6 95.68(17)
O4 Fe4 O3 152.17(14)
O6 Fe4 O3 91.52(16)
O4 Fe4 O5 92.91(17)
O6 Fe4 O5 151.39(14)
O3 Fe4 O5 93.49(15)
O4 Fe4 N17 76.42(17)
O6 Fe4 N17 106.57(16)
O3 Fe4 N17 75.76(16)
O5 Fe4 N17 101.96(16)
O4 Fe4 N28 99.83(17)
O6 Fe4 N28 76.63(16)
O3 Fe4 N28 107.99(16)
O5 Fe4 N28 75.03(16)
N17 Fe4 N28 175.18(18)
C6 O1 Fe2 119.3(4)
C6 O1 Fe1 111.8(3)
Fe2 O1 Fe1 128.44(18)
C12 O2 Fe2 120.2(4)
C23 O3 Fe4 117.7(3)
C23 O3 Fe3 111.6(3)
Fe4 O3 Fe3 130.61(17)
C29 O4 Fe4 119.1(4)
C40 O5 Fe4 119.0(3)
C40 O5 Fe1 110.7(3)
Fe4 O5 Fe1 130.24(17)
C46 O6 Fe4 118.6(3)
C57 O7 Fe2 117.8(3)
C57 O7 Fe3 111.1(3)
Fe2 O7 Fe3 128.26(18)
C63 O8 Fe2 119.4(3)
H27A O27 H27B 111.3
H28A O28 H28B 109.5
H29A O29 H29B 109.8
H30A O30 H30B 111.2
H31C O31 H31D 108.3
H32A O32 H32B 109.9
H33A O33 H33B 114.7
H34A O34 H34B 108.5
H35A O35 H35B 109.2
H36C O36 H36D 108.6
H37A O37 H37B 109.6
H38A O38 H38B 109.1
H39A O39 H39B 108.5
H40A O40 H40B 108.1
H41A O41 H41B 110.1
H42C O42 H42D 108.2
H43A O43 H43B 109.0
H44A O44 H44B 108.9
H45A O45 H45B 108.5
C1 N1 C4 116.0(6)
C1 N1 Fe1 128.7(4)
C4 N1 Fe1 114.5(4)
C2 N2 C3 115.2(6)
C5 N3 H3A 120.0
C5 N3 H3B 120.0
H3A N3 H3B 120.0
C5 N4 N5 119.9(4)
C5 N4 Fe1 121.0(4)
N5 N4 Fe1 119.0(3)
C6 N5 N4 109.3(4)
C11 N6 C7 123.9(5)
C11 N6 Fe2 117.9(4)
C7 N6 Fe2 117.9(4)
C12 N7 N8 109.5(5)
C13 N8 N7 118.4(5)
C13 N8 H8 120.8
N7 N8 H8 120.8
C13 N9 H9A 120.0
C13 N9 H9B 120.0
H9A N9 H9B 120.0
C16 N10 C15 115.9(6)
C17 N11 C14 116.1(6)
C18 N12 C21 115.2(5)
C18 N12 Fe3 129.8(4)
C21 N12 Fe3 114.7(4)
C19 N13 C20 116.3(6)
C22 N14 H14A 120.0
C22 N14 H14B 120.0
H14A N14 H14B 120.0
C22 N15 N16 115.3(4)
C22 N15 Fe3 124.6(4)
N16 N15 Fe3 120.1(4)
C23 N16 N15 109.0(4)
C24 N17 C28 121.3(4)
C24 N17 Fe4 120.3(4)
C28 N17 Fe4 118.3(4)
C29 N18 N19 110.4(5)
C30 N19 N18 120.1(5)
C30 N19 H19 119.9
N18 N19 H19 119.9
C30 N20 H20A 120.0
C30 N20 H20B 120.0
H20A N20 H20B 120.0
C33 N21 C32 117.5(7)
C31 N22 C34 117.8(7)
C35 N23 C38 115.8(5)
C35 N23 Fe1 128.1(4)
C38 N23 Fe1 115.1(3)
C36 N24 C37 116.3(5)
C39 N25 H25A 120.0
C39 N25 H25B 120.0
H25A N25 H25B 120.0
C39 N26 N27 116.8(4)
C39 N26 Fe1 122.9(3)
N27 N26 Fe1 120.3(3)
C40 N27 N26 108.7(4)
C45 N28 C41 122.6(4)
C45 N28 Fe4 117.7(3)
C41 N28 Fe4 119.7(3)
C46 N29 N30 112.6(4)
C47 N30 N29 115.7(5)
C47 N30 H30 122.2
N29 N30 H30 122.2
C47 N31 H31A 120.0
C47 N31 H31B 120.0
H31A N31 H31B 120.0
C49 N32 C50 116.4(6)
C48 N33 C51 116.3(6)
C55 N34 C52 115.8(5)
C55 N34 Fe3 115.2(4)
C52 N34 Fe3 128.9(4)
C53 N35 C54 114.9(5)
C56 N36 H36A 120.0
C56 N36 H36B 120.0
H36A N36 H36B 120.0
C56 N37 N38 118.0(4)
C56 N37 Fe3 121.0(4)
N38 N37 Fe3 120.5(3)
C57 N38 N37 110.6(4)
C58 N39 C62 121.0(4)
C58 N39 Fe2 119.3(3)
C62 N39 Fe2 119.3(4)
C63 N40 N41 112.5(5)
C64 N41 N40 117.9(5)
C64 N41 H41 121.1
N40 N41 H41 121.1
C64 N42 H42A 120.0
C64 N42 H42B 120.0
H42A N42 H42B 120.0
C66 N43 C67 117.4(6)
C65 N44 C68 116.1(6)
O9 N45 O10 120.0(11)
O9 N45 O11 124.9(10)
O10 N45 O11 114.9(11)
O12 N46 O13 116.9(7)
O12 N46 O14 125.3(6)
O13 N46 O14 117.7(6)
O17 N47 O16 123.7(7)
O17 N47 O15 120.4(6)
O16 N47 O15 115.8(7)
O18 N48 O19 119.6(9)
O18 N48 O20 120.0(10)
O19 N48 O20 120.4(10)
O21 N49 O22 125.9(8)
O21 N49 O23 117.7(8)
O22 N49 O23 116.4(9)
O25 N50 O26 118.5(6)
O25 N50 O24 120.7(5)
O26 N50 O24 120.7(5)
N1 C1 C2 123.6(6)
N1 C1 H1 118.2
C2 C1 H1 118.2
N2 C2 C1 122.6(7)
N2 C2 H2 118.7
C1 C2 H2 118.7
N2 C3 C4 122.7(6)
N2 C3 H3 118.7
C4 C3 H3 118.7
N1 C4 C3 119.7(6)
N1 C4 C5 114.6(5)
C3 C4 C5 125.7(5)
N4 C5 N3 125.7(6)
N4 C5 C4 113.5(5)
N3 C5 C4 120.8(5)
N5 C6 O1 125.6(5)
N5 C6 C7 120.6(5)
O1 C6 C7 113.8(5)
N6 C7 C8 119.5(5)
N6 C7 C6 111.6(5)
C8 C7 C6 128.9(5)
C7 C8 C9 118.4(5)
C7 C8 H8A 120.8
C9 C8 H8A 120.8
C8 C9 C10 120.7(5)
C8 C9 H9 119.6
C10 C9 H9 119.6
C9 C10 C11 117.1(6)
C9 C10 H10 121.4
C11 C10 H10 121.4
N6 C11 C10 120.4(5)
N6 C11 C12 110.5(5)
C10 C11 C12 129.1(5)
O2 C12 N7 125.1(6)
O2 C12 C11 115.3(5)
N7 C12 C11 119.6(5)
N8 C13 N9 122.4(6)
N8 C13 C14 118.2(5)
N9 C13 C14 119.4(6)
N11 C14 C15 120.1(6)
N11 C14 C13 117.2(6)
C15 C14 C13 122.7(6)
N10 C15 C14 122.8(7)
N10 C15 H15 118.6
C14 C15 H15 118.6
N10 C16 C17 123.1(6)
N10 C16 H16 118.4
C17 C16 H16 118.4
N11 C17 C16 122.0(6)
N11 C17 H17 119.0
C16 C17 H17 119.0
N12 C18 C19 122.2(6)
N12 C18 H18 118.9
C19 C18 H18 118.9
N13 C19 C18 123.0(6)
N13 C19 H19A 118.5
C18 C19 H19A 118.5
N13 C20 C21 121.7(6)
N13 C20 H20 119.2
C21 C20 H20 119.2
N12 C21 C20 121.5(5)
N12 C21 C22 113.7(5)
C20 C21 C22 124.7(5)
N15 C22 N14 125.3(5)
N15 C22 C21 114.0(5)
N14 C22 C21 120.6(5)
N16 C23 O3 124.7(5)
N16 C23 C24 119.2(4)
O3 C23 C24 116.2(5)
N17 C24 C25 121.5(5)
N17 C24 C23 109.8(4)
C25 C24 C23 128.7(5)
C26 C25 C24 117.6(5)
C26 C25 H25 121.2
C24 C25 H25 121.2
C25 C26 C27 121.6(5)
C25 C26 H26 119.2
C27 C26 H26 119.2
C28 C27 C26 117.6(5)
C28 C27 H27 121.2
C26 C27 H27 121.2
N17 C28 C27 120.4(5)
N17 C28 C29 109.6(4)
C27 C28 C29 130.0(5)
O4 C29 N18 124.4(5)
O4 C29 C28 116.5(5)
N18 C29 C28 119.1(5)
N20 C30 N19 123.3(6)
N20 C30 C31 121.7(6)
N19 C30 C31 115.0(6)
N22 C31 C32 123.9(7)
N22 C31 C30 114.1(6)
C32 C31 C30 122.0(7)
C31 C32 N21 118.1(8)
C31 C32 H32 121.0
N21 C32 H32 121.0
N21 C33 C34 124.4(7)
N21 C33 H33 117.8
C34 C33 H33 117.8
N22 C34 C33 118.0(8)
N22 C34 H34 121.0
C33 C34 H34 121.0
N23 C35 C36 122.4(6)
N23 C35 H35 118.8
C36 C35 H35 118.8
N24 C36 C35 122.2(6)
N24 C36 H36 118.9
C35 C36 H36 118.9
N24 C37 C38 122.3(5)
N24 C37 H37 118.8
C38 C37 H37 118.8
N23 C38 C37 120.8(5)
N23 C38 C39 114.4(5)
C37 C38 C39 124.7(5)
N25 C39 N26 124.6(5)
N25 C39 C38 122.3(5)
N26 C39 C38 113.0(4)
N27 C40 O5 126.2(5)
N27 C40 C41 119.2(4)
O5 C40 C41 114.6(4)
N28 C41 C42 119.5(5)
N28 C41 C40 111.5(4)
C42 C41 C40 128.9(5)
C43 C42 C41 120.0(5)
C43 C42 H42 120.0
C41 C42 H42 120.0
C42 C43 C44 120.2(5)
C42 C43 H43 119.9
C44 C43 H43 119.9
C45 C44 C43 117.4(5)
C45 C44 H44 121.3
C43 C44 H44 121.3
N28 C45 C44 120.3(5)
N28 C45 C46 110.5(4)
C44 C45 C46 129.2(5)
O6 C46 N29 126.7(5)
O6 C46 C45 116.6(5)
N29 C46 C45 116.6(5)
N31 C47 N30 121.9(6)
N31 C47 C48 121.3(5)
N30 C47 C48 116.7(5)
N33 C48 C49 123.5(6)
N33 C48 C47 117.5(5)
C49 C48 C47 119.0(6)
N32 C49 C48 120.7(6)
N32 C49 H49 119.6
C48 C49 H49 119.6
N32 C50 C51 121.3(6)
N32 C50 H50 119.3
C51 C50 H50 119.3
N33 C51 C50 121.7(6)
N33 C51 H51 119.2
C50 C51 H51 119.2
N34 C52 C53 121.7(6)
N34 C52 H52 119.1
C53 C52 H52 119.1
N35 C53 C52 123.8(6)
N35 C53 H53 118.1
C52 C53 H53 118.1
N35 C54 C55 122.3(5)
N35 C54 H54 118.9
C55 C54 H54 118.9
N34 C55 C54 121.4(5)
N34 C55 C56 114.9(5)
C54 C55 C56 123.7(5)
N37 C56 N36 123.4(5)
N37 C56 C55 113.5(5)
N36 C56 C55 122.9(5)
N38 C57 O7 124.7(5)
N38 C57 C58 120.3(5)
O7 C57 C58 115.0(4)
N39 C58 C59 121.4(5)
N39 C58 C57 111.0(4)
C59 C58 C57 127.6(5)
C60 C59 C58 117.4(5)
C60 C59 H59 121.3
C58 C59 H59 121.3
C59 C60 C61 121.1(5)
C59 C60 H60 119.4
C61 C60 H60 119.4
C62 C61 C60 116.9(5)
C62 C61 H61 121.5
C60 C61 H61 121.5
N39 C62 C61 122.1(5)
N39 C62 C63 110.1(4)
C61 C62 C63 127.7(5)
N40 C63 O8 127.4(5)
N40 C63 C62 117.9(5)
O8 C63 C62 114.7(4)
N42 C64 N41 121.7(5)
N42 C64 C65 117.6(5)
N41 C64 C65 120.7(5)
N44 C65 C66 121.2(5)
N44 C65 C64 115.1(5)
C66 C65 C64 123.7(5)
N43 C66 C65 121.1(6)
N43 C66 H66 119.4
C65 C66 H66 119.4
N43 C67 C68 121.9(6)
N43 C67 H67 119.1
C68 C67 H67 119.1
N44 C68 C67 122.2(6)
N44 C68 H68 118.9
C67 C68 H68 118.9

loop_
_geom_bond_atom_site_label_1
_geom_bond_atom_site_label_2
_geom_bond_distance
Fe1 N26 2.047(4)
Fe1 N4 2.075(4)
Fe1 O1 2.119(4)
Fe1 O5 2.146(4)
Fe1 N1 2.164(5)
Fe1 N23 2.204(5)
Fe2 O2 1.984(4)
Fe2 O1 2.010(4)
Fe2 O7 2.021(4)
Fe2 O8 2.030(4)
Fe2 N39 2.062(4)
Fe2 N6 2.088(4)
Fe3 N15 2.042(5)
Fe3 N37 2.067(5)
Fe3 O3 2.134(4)
Fe3 N34 2.175(5)
Fe3 O7 2.215(4)
Fe3 N12 2.255(5)
Fe4 O4 1.986(4)
Fe4 O6 1.992(4)
Fe4 O3 2.042(4)
Fe4 O5 2.048(4)
Fe4 N17 2.065(4)
Fe4 N28 2.066(4)
O1 C6 1.344(6)
O2 C12 1.278(7)
O3 C23 1.324(6)
O4 C29 1.301(7)
O5 C40 1.325(6)
O6 C46 1.293(6)
O7 C57 1.329(6)
O8 C63 1.300(6)
O9 N45 1.169(11)
O10 N45 1.211(11)
O11 N45 1.212(9)
O12 N46 1.232(7)
O13 N46 1.235(8)
O14 N46 1.237(8)
O15 N47 1.283(7)
O16 N47 1.261(8)
O17 N47 1.214(8)
O18 N48 1.215(10)
O19 N48 1.228(10)
O20 N48 1.246(11)
O21 N49 1.207(10)
O22 N49 1.244(9)
O23 N49 1.298(9)
O24 N50 1.256(7)
O25 N50 1.239(7)
O26 N50 1.253(7)
O27 H27A 0.8640
O27 H27B 0.8565
O28 H28A 0.8705
O28 H28B 0.8720
O29 H29A 0.8689
O29 H29B 0.8712
O30 H30A 0.8695
O30 H30B 0.8705
O31 H31C 0.8723
O31 H31D 0.8718
O32 H32A 0.8690
O32 H32B 0.8704
O33 H33A 0.8206
O33 H33B 0.8716
O34 H34A 0.8720
O34 H34B 0.8682
O35 H35A 0.8688
O35 H35B 0.8700
O36 H36C 0.8753
O36 H36D 0.8728
O37 H37A 0.8767
O37 H37B 0.8713
O38 H38A 0.8714
O38 H38B 0.8720
O39 H39A 0.8738
O39 H39B 0.8759
O40 H40A 0.8738
O40 H40B 0.8754
O41 H41A 0.8684
O41 H41B 0.8711
O42 H42C 0.8709
O42 H42D 0.8699
O43 H43A 0.8699
O43 H43B 0.8716
O44 H44A 0.8685
O44 H44B 0.8695
O45 H45A 0.8703
O45 H45B 0.8699
N1 C1 1.315(8)
N1 C4 1.336(7)
N2 C2 1.292(9)
N2 C3 1.351(9)
N3 C5 1.324(7)
N3 H3A 0.8800
N3 H3B 0.8800
N4 C5 1.280(7)
N4 N5 1.406(7)
N5 C6 1.277(7)
N6 C11 1.309(7)
N6 C7 1.343(7)
N7 C12 1.297(8)
N7 N8 1.417(7)
N8 C13 1.299(8)
N8 H8 0.8800
N9 C13 1.305(8)
N9 H9A 0.8800
N9 H9B 0.8800
N10 C16 1.302(9)
N10 C15 1.320(8)
N11 C17 1.322(8)
N11 C14 1.347(8)
N12 C18 1.337(8)
N12 C21 1.359(7)
N13 C19 1.309(9)
N13 C20 1.343(8)
N14 C22 1.332(7)
N14 H14A 0.8800
N14 H14B 0.8800
N15 C22 1.304(8)
N15 N16 1.395(6)
N16 C23 1.299(7)
N17 C24 1.331(7)
N17 C28 1.350(7)
N18 C29 1.304(8)
N18 N19 1.392(7)
N19 C30 1.303(8)
N19 H19 0.8800
N20 C30 1.272(8)
N20 H20A 0.8800
N20 H20B 0.8800
N21 C33 1.248(11)
N21 C32 1.405(10)
N22 C31 1.321(9)
N22 C34 1.336(10)
N23 C35 1.316(7)
N23 C38 1.356(7)
N24 C36 1.306(8)
N24 C37 1.332(8)
N25 C39 1.323(7)
N25 H25A 0.8800
N25 H25B 0.8800
N26 C39 1.326(6)
N26 N27 1.396(6)
N27 C40 1.285(7)
N28 C45 1.336(7)
N28 C41 1.337(7)
N29 C46 1.307(7)
N29 N30 1.372(6)
N30 C47 1.332(7)
N30 H30 0.8800
N31 C47 1.290(8)
N31 H31A 0.8800
N31 H31B 0.8800
N32 C49 1.339(8)
N32 C50 1.351(9)
N33 C48 1.316(8)
N33 C51 1.333(8)
N34 C55 1.342(7)
N34 C52 1.347(7)
N35 C53 1.331(9)
N35 C54 1.341(8)
N36 C56 1.325(7)
N36 H36A 0.8800
N36 H36B 0.8800
N37 C56 1.308(7)
N37 N38 1.407(6)
N38 C57 1.268(7)
N39 C58 1.319(7)
N39 C62 1.339(6)
N40 C63 1.290(7)
N40 N41 1.386(7)
N41 C64 1.330(7)
N41 H41 0.8800
N42 C64 1.308(7)
N42 H42A 0.8800
N42 H42B 0.8800
N43 C66 1.310(8)
N43 C67 1.325(8)
N44 C65 1.328(7)
N44 C68 1.340(8)
C1 C2 1.367(10)
C1 H1 0.9500
C2 H2 0.9500
C3 C4 1.399(9)
C3 H3 0.9500
C4 C5 1.500(8)
C6 C7 1.487(8)
C7 C8 1.388(8)
C8 C9 1.397(9)
C8 H8A 0.9500
C9 C10 1.400(9)
C9 H9 0.9500
C10 C11 1.411(8)
C10 H10 0.9500
C11 C12 1.488(8)
C13 C14 1.469(9)
C14 C15 1.403(9)
C15 H15 0.9500
C16 C17 1.379(10)
C16 H16 0.9500
C17 H17 0.9500
C18 C19 1.360(10)
C18 H18 0.9500
C19 H19A 0.9500
C20 C21 1.370(8)
C20 H20 0.9500
C21 C22 1.478(8)
C23 C24 1.486(8)
C24 C25 1.376(7)
C25 C26 1.373(9)
C25 H25 0.9500
C26 C27 1.392(8)
C26 H26 0.9500
C27 C28 1.379(8)
C27 H27 0.9500
C28 C29 1.471(8)
C30 C31 1.494(9)
C31 C32 1.363(10)
C32 H32 0.9500
C33 C34 1.429(13)
C33 H33 0.9500
C34 H34 0.9500
C35 C36 1.380(9)
C35 H35 0.9500
C36 H36 0.9500
C37 C38 1.371(8)
C37 H37 0.9500
C38 C39 1.483(7)
C40 C41 1.462(7)
C41 C42 1.379(7)
C42 C43 1.361(8)
C42 H42 0.9500
C43 C44 1.412(8)
C43 H43 0.9500
C44 C45 1.392(8)
C44 H44 0.9500
C45 C46 1.468(7)
C47 C48 1.496(8)
C48 C49 1.392(9)
C49 H49 0.9500
C50 C51 1.401(10)
C50 H50 0.9500
C51 H51 0.9500
C52 C53 1.353(9)
C52 H52 0.9500
C53 H53 0.9500
C54 C55 1.387(7)
C54 H54 0.9500
C55 C56 1.482(7)
C57 C58 1.483(7)
C58 C59 1.387(7)
C59 C60 1.388(8)
C59 H59 0.9500
C60 C61 1.394(8)
C60 H60 0.9500
C61 C62 1.371(7)
C61 H61 0.9500
C62 C63 1.516(7)
C64 C65 1.462(8)
C65 C66 1.402(8)
C66 H66 0.9500
C67 C68 1.354(9)
C67 H67 0.9500
C68 H68 0.9500
